data_7233297
loop_
_publ_author_name
'Ershov, Oleg V.'
'Chunikhin, Sergey S.'
'Ievlev, Mikhail Yu.'
'Belikov, Mikhail Yu.'
'Tafeenko, Viktor A.'

_publ_section_title
;
 Crystallographic characterization of ethylammonium salts of
 tetracyanopyridine (TCPy) and fluorescence determination of the degree of
 substitution of the amino nitrogen atom thereof
;
_journal_issue 36
_journal_name_full CrystEngComm
_journal_page_first 5500
_journal_paper_doi 10.1039/C9CE01089K
_journal_volume 21
_journal_year 2019
_chemical_formula_moiety '4(c17 h8 n5),4(c6 n h16)'
_chemical_formula_sum 'C92 H96 N24'
_chemical_formula_weight 1537.92
_space_group_crystal_system monoclinic
_space_group_IT_number 4
_space_group_name_Hall 'P 2yb'
_space_group_name_H-M_alt 'P 1 21 1'
_symmetry_space_group_name_Hall 'P 2yb'
_symmetry_space_group_name_H-M 'P 1 21 1'
_atom_sites_solution_hydrogens geom
_audit_creation_method SHELXL-2014/7
_audit_update_record
;
2019-03-14 deposited with the CCDC.    2019-08-01 downloaded from the CCDC.
;
_cell_angle_alpha 90
_cell_angle_beta 90.148(3)
_cell_angle_gamma 90
_cell_formula_units_Z 2
_cell_length_a 12.4174(2)
_cell_length_b 18.7937(4)
_cell_length_c 18.6491(4)
_cell_measurement_reflns_used 5673
_cell_measurement_temperature 295(2)
_cell_measurement_theta_max 60
_cell_measurement_theta_min 2
_cell_volume 4352.11(15)
_computing_structure_refinement 'SHELXL-2014/7 (Sheldrick, 2014)'
_diffrn_ambient_temperature 295
_diffrn_detector Pilatus100K
_diffrn_detector_area_resol_mean 5.81
_diffrn_detector_type STOE
_diffrn_measured_fraction_theta_full 0.994
_diffrn_measured_fraction_theta_max 0.988
_diffrn_measurement_device_type STOE
_diffrn_measurement_method 'rotation method'
_diffrn_radiation_collimation 'focusing mirrors'
_diffrn_radiation_monochromator none
_diffrn_radiation_polarisn_norm 0
_diffrn_radiation_type 'Cu K\a'
_diffrn_radiation_wavelength 1.54186
_diffrn_reflns_av_R_equivalents 0.0225
_diffrn_reflns_av_unetI/netI 0.0416
_diffrn_reflns_Laue_measured_fraction_full 0.994
_diffrn_reflns_Laue_measured_fraction_max 0.988
_diffrn_reflns_limit_h_max 15
_diffrn_reflns_limit_h_min -11
_diffrn_reflns_limit_k_max 16
_diffrn_reflns_limit_k_min -23
_diffrn_reflns_limit_l_max 22
_diffrn_reflns_limit_l_min -23
_diffrn_reflns_number 32098
_diffrn_reflns_point_group_measured_fraction_full 0.739
_diffrn_reflns_point_group_measured_fraction_max 0.726
_diffrn_reflns_theta_full 67.686
_diffrn_reflns_theta_max 73.307
_diffrn_reflns_theta_min 4.706
_diffrn_source 'Cu GeniX 3D'
_diffrn_source_current 0.600
_diffrn_source_power 0.030
_diffrn_source_voltage 50
_exptl_absorpt_coefficient_mu 0.574
_exptl_absorpt_correction_T_max 0.570
_exptl_absorpt_correction_T_min 0.484
_exptl_absorpt_correction_type multi-scan
_exptl_absorpt_process_details
;
[c.f. r.h. blessing, acta cryst. (1995), a51, 33-38]
;
_exptl_crystal_colour colorless
_exptl_crystal_density_diffrn 1.174
_exptl_crystal_description block
_exptl_crystal_F_000 1632
_exptl_crystal_size_max .21
_exptl_crystal_size_mid .14
_exptl_crystal_size_min .12
_refine_diff_density_max 0.303
_refine_diff_density_min -0.210
_refine_diff_density_rms 0.043
_refine_ls_abs_structure_details
;
 Flack x determined using 1796 quotients [(I+)-(I-)]/[(I+)+(I-)]
 (Parsons, Flack and Wagner, Acta Cryst. B69 (2013) 249-259).
;
_refine_ls_abs_structure_Flack -0.08(17)
_refine_ls_extinction_method none
_refine_ls_goodness_of_fit_ref 0.963
_refine_ls_hydrogen_treatment ref
_refine_ls_matrix_type full
_refine_ls_number_parameters 1063
_refine_ls_number_reflns 12691
_refine_ls_number_restraints 1
_refine_ls_restrained_S_all 0.963
_refine_ls_R_factor_all 0.0945
_refine_ls_R_factor_gt 0.0634
_refine_ls_shift/su_max 0.000
_refine_ls_shift/su_mean 0.000
_refine_ls_structure_factor_coef Fsqd
_refine_ls_weighting_details 'w=1/[\s^2^(Fo^2^)+(0.1273P)^2^] where P=(Fo^2^+2Fc^2^)/3'
_refine_ls_weighting_scheme calc
_refine_ls_wR_factor_gt 0.1875
_refine_ls_wR_factor_ref 0.2027
_reflns_Friedel_coverage 0.425
_reflns_Friedel_fraction_full 0.466
_reflns_Friedel_fraction_max 0.447
_reflns_number_gt 7724
_reflns_number_total 12691
_reflns_threshold_expression 'I > 2\s(I)'
_cod_data_source_file c9ce01089k2.cif
_cod_data_source_block ss13
_cod_depositor_comments 'Adding full bibliography for 7233297--7233300.cif.'
_cod_database_code 7233297
_shelx_shelxl_version_number 2014/7
_shelx_space_group_comment
;
The symmetry employed for this shelxl refinement is uniquely defined
by the following loop, which should always be used as a source of
symmetry information in preference to the above space-group names.
They are only intended as comments.
;

loop_
_space_group_symop_operation_xyz
'x, y, z'
'-x, y+1/2, -z'

loop_
_atom_site_label
_atom_site_type_symbol
_atom_site_fract_x
_atom_site_fract_y
_atom_site_fract_z
_atom_site_U_iso_or_equiv
_atom_site_adp_type
_atom_site_occupancy
_atom_site_site_symmetry_order
_atom_site_calc_flag
_atom_site_refinement_flags_posn
_atom_site_refinement_flags_adp
N1 N 0.2920(3) 0.1289(2) 0.6869(2) 0.0471(9) Uani 1 1 d . .
N2 N 0.0575(4) 0.0599(3) 0.6184(3) 0.0765(14) Uani 1 1 d . .
N3 N 0.1017(5) 0.2451(3) 0.4941(3) 0.094(2) Uani 1 1 d . .
N4 N 0.3253(5) 0.3314(3) 0.5297(4) 0.094(2) Uani 1 1 d . .
N5 N 0.5606(5) 0.3488(3) 0.6679(3) 0.0808(16) Uani 1 1 d . .
C2 C 0.2709(3) 0.1801(2) 0.6375(2) 0.0412(10) Uani 1 1 d . .
C3 C 0.3442(4) 0.2370(2) 0.6286(3) 0.0455(11) Uani 1 1 d . .
C4 C 0.4317(4) 0.2419(2) 0.6757(2) 0.0448(11) Uani 1 1 d . .
C5 C 0.4522(3) 0.1923(3) 0.7268(2) 0.0436(10) Uani 1 1 d . .
C6 C 0.3801(4) 0.1334(3) 0.7286(3) 0.0474(11) Uani 1 1 d . .
C7 C 0.5441(4) 0.2026(3) 0.7787(3) 0.0609(14) Uani 1 1 d . .
H7A H 0.6094 0.1850 0.7577 0.091 Uiso 1 1 calc R U
H7B H 0.5295 0.1770 0.8221 0.091 Uiso 1 1 calc R U
H7C H 0.5519 0.2523 0.7893 0.091 Uiso 1 1 calc R U
C8 C 0.5037(4) 0.3021(3) 0.6697(3) 0.0540(12) Uani 1 1 d . .
C9 C 0.3318(4) 0.2895(3) 0.5737(3) 0.0604(14) Uani 1 1 d . .
C10 C 0.1360(4) 0.2126(3) 0.5410(3) 0.0580(13) Uani 1 1 d . .
C11 C 0.1109(4) 0.1094(3) 0.6099(3) 0.0558(13) Uani 1 1 d . .
C12 C 0.1735(4) 0.1694(3) 0.5972(2) 0.0470(11) Uani 1 1 d . .
C13 C 0.3943(4) 0.0712(3) 0.7773(3) 0.0548(12) Uani 1 1 d . .
C14 C 0.4942(5) 0.0375(3) 0.7852(3) 0.0676(15) Uani 1 1 d . .
H14 H 0.5532 0.0537 0.7593 0.081 Uiso 1 1 calc R U
C15 C 0.5060(6) -0.0201(4) 0.8316(4) 0.0794(18) Uani 1 1 d . .
H15 H 0.5724 -0.0426 0.8359 0.095 Uiso 1 1 calc R U
C16 C 0.4214(7) -0.0434(4) 0.8704(4) 0.092(2) Uani 1 1 d . .
H16 H 0.4306 -0.0804 0.9030 0.111 Uiso 1 1 calc R U
C17 C 0.3225(7) -0.0130(5) 0.8620(4) 0.099(2) Uani 1 1 d . .
H17 H 0.2635 -0.0311 0.8866 0.119 Uiso 1 1 calc R U
C18 C 0.3099(5) 0.0456(4) 0.8163(3) 0.0743(17) Uani 1 1 d . .
H18 H 0.2429 0.0674 0.8124 0.089 Uiso 1 1 calc R U
N6 N 0.3466(4) 0.1819(3) 0.0514(3) 0.0733(14) Uani 1 1 d . .
H6 H 0.2864 0.1614 0.0782 0.088 Uiso 1 1 calc R U
C19 C 0.4114(6) 0.1190(4) 0.0242(4) 0.087(2) Uani 1 1 d . .
H19A H 0.4424 0.0946 0.0651 0.104 Uiso 1 1 calc R U
H19B H 0.3624 0.0861 0.0008 0.104 Uiso 1 1 calc R U
C20 C 0.4988(8) 0.1360(6) -0.0262(5) 0.123(3) Uani 1 1 d . .
H20A H 0.4696 0.1604 -0.0671 0.184 Uiso 1 1 calc R U
H20B H 0.5329 0.0928 -0.0416 0.184 Uiso 1 1 calc R U
H20C H 0.5508 0.1659 -0.0028 0.184 Uiso 1 1 calc R U
C21 C 0.2982(6) 0.2227(4) -0.0061(4) 0.092(2) Uani 1 1 d . .
H21A H 0.3549 0.2429 -0.0355 0.111 Uiso 1 1 calc R U
H21B H 0.2576 0.2618 0.0143 0.111 Uiso 1 1 calc R U
C22 C 0.2238(7) 0.1785(5) -0.0535(4) 0.110(3) Uani 1 1 d . .
H22A H 0.2649 0.1425 -0.0775 0.165 Uiso 1 1 calc R U
H22B H 0.1900 0.2088 -0.0884 0.165 Uiso 1 1 calc R U
H22C H 0.1696 0.1564 -0.0244 0.165 Uiso 1 1 calc R U
C23 C 0.4065(7) 0.2269(5) 0.1035(5) 0.109(3) Uani 1 1 d . .
H23A H 0.4494 0.1961 0.1341 0.131 Uiso 1 1 calc R U
H23B H 0.4558 0.2572 0.0772 0.131 Uiso 1 1 calc R U
C24 C 0.3397(11) 0.2714(7) 0.1485(6) 0.178(6) Uani 1 1 d . .
H24A H 0.2943 0.3006 0.1189 0.267 Uiso 1 1 calc R U
H24B H 0.3847 0.3012 0.1777 0.267 Uiso 1 1 calc R U
H24C H 0.2959 0.2420 0.1787 0.267 Uiso 1 1 calc R U
N1A N 0.7970(3) 0.1409(2) 0.6857(2) 0.0468(9) Uani 1 1 d . .
N2A N 0.5741(4) 0.0605(3) 0.6127(3) 0.0782(15) Uani 1 1 d . .
N3A N 0.6040(5) 0.2489(3) 0.4881(3) 0.0842(16) Uani 1 1 d . .
N4A N 0.8267(4) 0.3403(3) 0.5245(3) 0.0851(16) Uani 1 1 d . .
N5A N 1.0529(5) 0.3669(3) 0.6589(3) 0.0926(18) Uani 1 1 d . .
C2A C 0.7763(4) 0.1886(3) 0.6328(2) 0.0458(11) Uani 1 1 d . .
C3A C 0.8448(4) 0.2468(3) 0.6247(3) 0.0472(11) Uani 1 1 d . .
C4A C 0.9316(4) 0.2551(3) 0.6727(3) 0.0481(11) Uani 1 1 d . .
C5A C 0.9504(4) 0.2075(3) 0.7274(3) 0.0541(13) Uani 1 1 d . .
C6A C 0.8793(4) 0.1486(3) 0.7298(3) 0.0478(11) Uani 1 1 d . .
C7A C 1.0384(4) 0.2195(4) 0.7813(3) 0.0719(16) Uani 1 1 d . .
H7A1 H 1.1054 0.2023 0.7624 0.108 Uiso 1 1 calc R U
H7A2 H 1.0218 0.1944 0.8247 0.108 Uiso 1 1 calc R U
H7A3 H 1.0444 0.2695 0.7913 0.108 Uiso 1 1 calc R U
C8A C 0.9988(5) 0.3168(3) 0.6648(3) 0.0632(14) Uani 1 1 d . .
C9A C 0.8321(4) 0.2990(3) 0.5679(3) 0.0589(13) Uani 1 1 d . .
C10A C 0.6413(4) 0.2160(3) 0.5346(3) 0.0594(13) Uani 1 1 d . .
C11A C 0.6246(4) 0.1105(3) 0.6041(3) 0.0562(13) Uani 1 1 d . .
C12A C 0.6834(4) 0.1738(3) 0.5897(3) 0.0505(11) Uani 1 1 d . .
C13A C 0.8907(4) 0.0917(3) 0.7853(3) 0.0563(13) Uani 1 1 d . .
C14A C 0.9879(5) 0.0571(4) 0.7968(3) 0.0748(17) Uani 1 1 d . .
H14A H 1.0489 0.0706 0.7713 0.090 Uiso 1 1 calc R U
C15A C 0.9937(7) 0.0018(4) 0.8471(4) 0.095(2) Uani 1 1 d . .
H15A H 1.0589 -0.0209 0.8561 0.114 Uiso 1 1 calc R U
C16A C 0.9029(8) -0.0185(4) 0.8827(4) 0.102(3) Uani 1 1 d . .
H16A H 0.9069 -0.0555 0.9157 0.123 Uiso 1 1 calc R U
C17A C 0.8082(6) 0.0136(5) 0.8713(4) 0.097(2) Uani 1 1 d . .
H17A H 0.7476 -0.0014 0.8963 0.116 Uiso 1 1 calc R U
C18A C 0.7998(5) 0.0694(4) 0.8224(4) 0.084(2) Uani 1 1 d . .
H18A H 0.7338 0.0915 0.8146 0.101 Uiso 1 1 calc R U
N6A N 0.8302(5) 0.2173(3) 0.0995(3) 0.0839(16) Uani 1 1 d . .
H6A H 0.784(4) 0.174(4) 0.1075(7) 0.101 Uiso 1 1 calc R U
C19A C 0.7583(8) 0.2798(5) 0.1163(6) 0.122(3) Uani 1 1 d . .
H19C H 0.8009 0.3230 0.1146 0.146 Uiso 1 1 calc R U
H19D H 0.7033 0.2833 0.0795 0.146 Uiso 1 1 calc R U
C20A C 0.7058(10) 0.2755(7) 0.1862(6) 0.149(4) Uani 1 1 d . .
H20D H 0.6737 0.2293 0.1917 0.223 Uiso 1 1 calc R U
H20E H 0.6510 0.3113 0.1893 0.223 Uiso 1 1 calc R U
H20F H 0.7582 0.2829 0.2234 0.223 Uiso 1 1 calc R U
C21A C 0.8511(9) 0.2176(6) 0.0223(5) 0.135(4) Uani 1 1 d . .
H21C H 0.7831 0.2202 -0.0033 0.162 Uiso 1 1 calc R U
H21D H 0.8926 0.2596 0.0102 0.162 Uiso 1 1 calc R U
C22A C 0.9097(12) 0.1543(7) -0.0008(7) 0.179(6) Uani 1 1 d . .
H22D H 0.9841 0.1661 -0.0078 0.269 Uiso 1 1 calc R U
H22E H 0.8796 0.1373 -0.0451 0.269 Uiso 1 1 calc R U
H22F H 0.9038 0.1180 0.0352 0.269 Uiso 1 1 calc R U
C23A C 0.9191(7) 0.2094(5) 0.1509(5) 0.110(3) Uani 1 1 d . .
H23C H 0.9525 0.1633 0.1437 0.133 Uiso 1 1 calc R U
H23D H 0.8898 0.2102 0.1991 0.133 Uiso 1 1 calc R U
C24A C 1.0051(9) 0.2667(7) 0.1452(6) 0.158(5) Uani 1 1 d . .
H24D H 1.0476 0.2586 0.1030 0.236 Uiso 1 1 calc R U
H24E H 1.0508 0.2650 0.1868 0.236 Uiso 1 1 calc R U
H24F H 0.9715 0.3125 0.1421 0.236 Uiso 1 1 calc R U
N1B N 0.0436(3) 0.5220(2) 0.8103(2) 0.0490(9) Uani 1 1 d . .
N2B N -0.1789(4) 0.5991(3) 0.8857(3) 0.0779(14) Uani 1 1 d . .
N3B N -0.1396(5) 0.4140(3) 1.0115(3) 0.0811(16) Uani 1 1 d . .
N4B N 0.0808(5) 0.3240(3) 0.9713(3) 0.0899(18) Uani 1 1 d . .
N5B N 0.3142(5) 0.3040(3) 0.8334(3) 0.0859(17) Uani 1 1 d . .
C2B C 0.0264(3) 0.4742(3) 0.8633(3) 0.0450(10) Uani 1 1 d . .
C3B C 0.0987(4) 0.4162(3) 0.8723(2) 0.0464(11) Uani 1 1 d . .
C4B C 0.1850(4) 0.4103(3) 0.8239(3) 0.0458(10) Uani 1 1 d . .
C5B C 0.2009(4) 0.4584(3) 0.7688(2) 0.0466(11) Uani 1 1 d . .
C6B C 0.1261(4) 0.5151(3) 0.7661(2) 0.0481(11) Uani 1 1 d . .
C7B C 0.2891(4) 0.4472(4) 0.7154(3) 0.0661(15) Uani 1 1 d . .
H7B1 H 0.2679 0.4668 0.6699 0.099 Uiso 1 1 calc R U
H7B2 H 0.3026 0.3972 0.7102 0.099 Uiso 1 1 calc R U
H7B3 H 0.3534 0.4705 0.7318 0.099 Uiso 1 1 calc R U
C8B C 0.2565(4) 0.3513(3) 0.8303(3) 0.0589(13) Uani 1 1 d . .
C9B C 0.0876(4) 0.3648(3) 0.9272(3) 0.0569(13) Uani 1 1 d . .
C10B C -0.1048(4) 0.4456(3) 0.9637(3) 0.0555(12) Uani 1 1 d . .
C11B C -0.1273(4) 0.5489(3) 0.8935(3) 0.0529(12) Uani 1 1 d . .
C12B C -0.0668(4) 0.4875(3) 0.9067(2) 0.0454(10) Uani 1 1 d . .
C13B C 0.1344(4) 0.5730(3) 0.7108(3) 0.0596(14) Uani 1 1 d . .
C14B C 0.2284(6) 0.6102(4) 0.7003(3) 0.0772(17) Uani 1 1 d . .
H14B H 0.2892 0.5999 0.7276 0.093 Uiso 1 1 calc R U
C15B C 0.2315(8) 0.6641(4) 0.6479(5) 0.106(3) Uani 1 1 d . .
H15B H 0.2950 0.6889 0.6397 0.127 Uiso 1 1 calc R U
C16B C 0.1411(8) 0.6799(5) 0.6090(4) 0.106(3) Uani 1 1 d . .
H16B H 0.1427 0.7155 0.5744 0.127 Uiso 1 1 calc R U
C17B C 0.0503(7) 0.6435(5) 0.6215(4) 0.111(3) Uani 1 1 d . .
H17B H -0.0112 0.6548 0.5953 0.133 Uiso 1 1 calc R U
C18B C 0.0447(6) 0.5899(4) 0.6718(3) 0.088(2) Uani 1 1 d . .
H18B H -0.0195 0.5654 0.6790 0.106 Uiso 1 1 calc R U
N6B N 0.4080(4) 0.9769(3) 0.5499(3) 0.0752(14) Uani 1 1 d . .
H6B H 0.466(4) 0.9969(15) 0.576(2) 0.090 Uiso 1 1 calc R U
C19B C 0.3480(7) 0.9323(6) 0.6027(4) 0.113(3) Uani 1 1 d . .
H19E H 0.3062 0.9632 0.6336 0.136 Uiso 1 1 calc R U
H19F H 0.2981 0.9018 0.5769 0.136 Uiso 1 1 calc R U
C20B C 0.4175(12) 0.8887(7) 0.6464(5) 0.182(6) Uani 1 1 d . .
H20G H 0.4702 0.8660 0.6165 0.274 Uiso 1 1 calc R U
H20H H 0.3753 0.8531 0.6703 0.274 Uiso 1 1 calc R U
H20I H 0.4532 0.9179 0.6813 0.274 Uiso 1 1 calc R U
C21B C 0.3427(6) 1.0384(4) 0.5243(5) 0.099(2) Uani 1 1 d . .
H21E H 0.3900 1.0716 0.5001 0.119 Uiso 1 1 calc R U
H21F H 0.3128 1.0626 0.5657 0.119 Uiso 1 1 calc R U
C22B C 0.2521(7) 1.0192(5) 0.4743(4) 0.110(3) Uani 1 1 d . .
H22G H 0.2799 0.9923 0.4347 0.164 Uiso 1 1 calc R U
H22H H 0.2187 1.0619 0.4567 0.164 Uiso 1 1 calc R U
H22I H 0.1997 0.9912 0.4995 0.164 Uiso 1 1 calc R U
C23B C 0.4578(6) 0.9344(4) 0.4910(4) 0.088(2) Uani 1 1 d . .
H23E H 0.4987 0.8956 0.5118 0.105 Uiso 1 1 calc R U
H23F H 0.4011 0.9139 0.4617 0.105 Uiso 1 1 calc R U
C24B C 0.5300(6) 0.9774(4) 0.4446(4) 0.095(2) Uani 1 1 d . .
H24G H 0.4875 1.0085 0.4150 0.143 Uiso 1 1 calc R U
H24H H 0.5716 0.9462 0.4147 0.143 Uiso 1 1 calc R U
H24I H 0.5775 1.0052 0.4740 0.143 Uiso 1 1 calc R U
N1C N 0.5400(3) 0.5229(2) 0.8173(2) 0.0474(9) Uani 1 1 d . .
N2C N 0.3070(4) 0.5945(3) 0.8832(3) 0.0762(14) Uani 1 1 d . .
N3C N 0.3468(4) 0.4089(3) 1.0088(3) 0.0815(15) Uani 1 1 d . .
N4C N 0.5724(5) 0.3186(3) 0.9744(3) 0.0863(17) Uani 1 1 d . .
N5C N 0.8021(5) 0.2995(4) 0.8413(3) 0.0918(18) Uani 1 1 d . .
C2C C 0.5181(4) 0.4722(3) 0.8670(2) 0.0446(10) Uani 1 1 d . .
C3C C 0.5892(4) 0.4150(3) 0.8757(2) 0.0462(11) Uani 1 1 d . .
C4C C 0.6770(4) 0.4090(3) 0.8288(3) 0.0500(11) Uani 1 1 d . .
C5C C 0.6984(4) 0.4591(3) 0.7777(2) 0.0501(11) Uani 1 1 d . .
C6C C 0.6268(4) 0.5180(3) 0.7755(3) 0.0497(11) Uani 1 1 d . .
C7C C 0.7900(4) 0.4492(3) 0.7256(3) 0.0663(15) Uani 1 1 d . .
H7C1 H 0.8568 0.4610 0.7487 0.099 Uiso 1 1 calc R U
H7C2 H 0.7794 0.4798 0.6849 0.099 Uiso 1 1 calc R U
H7C3 H 0.7920 0.4006 0.7099 0.099 Uiso 1 1 calc R U
C8C C 0.7474(4) 0.3475(3) 0.8357(3) 0.0595(13) Uani 1 1 d . .
C9C C 0.5758(4) 0.3620(3) 0.9313(3) 0.0593(13) Uani 1 1 d . .
C10C C 0.3820(4) 0.4418(3) 0.9635(3) 0.0560(12) Uani 1 1 d . .
C11C C 0.3591(4) 0.5456(3) 0.8936(3) 0.0579(13) Uani 1 1 d . .
C12C C 0.4209(4) 0.4836(3) 0.9074(3) 0.0546(12) Uani 1 1 d . .
C13C C 0.6414(4) 0.5792(3) 0.7265(3) 0.0597(13) Uani 1 1 d . .
C14C C 0.7403(5) 0.6120(4) 0.7147(3) 0.0718(16) Uani 1 1 d . .
H14C H 0.8013 0.5947 0.7378 0.086 Uiso 1 1 calc R U
C15C C 0.7495(6) 0.6692(4) 0.6696(4) 0.086(2) Uani 1 1 d . .
H15C H 0.8163 0.6907 0.6632 0.103 Uiso 1 1 calc R U
C16C C 0.6618(7) 0.6949(4) 0.6341(4) 0.089(2) Uani 1 1 d . .
H16C H 0.6694 0.7333 0.6031 0.106 Uiso 1 1 calc R U
C17C C 0.5620(7) 0.6645(5) 0.6438(4) 0.095(2) Uani 1 1 d . .
H17C H 0.5022 0.6820 0.6194 0.114 Uiso 1 1 calc R U
C18C C 0.5518(5) 0.6070(4) 0.6908(3) 0.0729(16) Uani 1 1 d . .
H18C H 0.4844 0.5869 0.6984 0.087 Uiso 1 1 calc R U
N6C N 0.9189(5) 0.9402(3) 0.6045(3) 0.0865(17) Uani 1 1 d . .
H6C H 0.9662 0.9816 0.6104 0.104 Uiso 1 1 calc R U
C19C C 0.8930(10) 0.9376(7) 0.5268(6) 0.155(5) Uani 1 1 d . .
H19G H 0.9583 0.9266 0.5006 0.186 Uiso 1 1 calc R U
H19H H 0.8424 0.8992 0.5185 0.186 Uiso 1 1 calc R U
C20C C 0.8487(13) 1.0013(8) 0.4986(8) 0.202(7) Uani 1 1 d . .
H20J H 0.7930 0.9898 0.4647 0.303 Uiso 1 1 calc R U
H20K H 0.9042 1.0280 0.4751 0.303 Uiso 1 1 calc R U
H20L H 0.8188 1.0291 0.5369 0.303 Uiso 1 1 calc R U
C21C C 0.8306(7) 0.9500(5) 0.6595(6) 0.119(3) Uani 1 1 d . .
H21G H 0.8629 0.9519 0.7069 0.143 Uiso 1 1 calc R U
H21H H 0.7951 0.9951 0.6509 0.143 Uiso 1 1 calc R U
C22C C 0.7492(10) 0.8926(7) 0.6582(8) 0.184(6) Uani 1 1 d . .
H22J H 0.7012 0.8998 0.6184 0.277 Uiso 1 1 calc R U
H22K H 0.7089 0.8934 0.7021 0.277 Uiso 1 1 calc R U
H22L H 0.7845 0.8474 0.6533 0.277 Uiso 1 1 calc R U
C23C C 0.9918(10) 0.8756(6) 0.6152(8) 0.169(6) Uani 1 1 d . .
H23G H 0.9474 0.8331 0.6171 0.202 Uiso 1 1 calc R U
H23H H 1.0389 0.8712 0.5740 0.202 Uiso 1 1 calc R U
C24C C 1.0590(12) 0.8788(8) 0.6811(8) 0.207(7) Uani 1 1 d . .
H24J H 1.0740 0.9276 0.6927 0.310 Uiso 1 1 calc R U
H24K H 1.1254 0.8539 0.6732 0.310 Uiso 1 1 calc R U
H24L H 1.0209 0.8570 0.7201 0.310 Uiso 1 1 calc R U

loop_
_atom_site_aniso_label
_atom_site_aniso_U_11
_atom_site_aniso_U_22
_atom_site_aniso_U_33
_atom_site_aniso_U_23
_atom_site_aniso_U_13
_atom_site_aniso_U_12
N1 0.044(2) 0.046(2) 0.051(2) -0.0018(18) -0.0038(17) -0.0048(18)
N2 0.075(3) 0.074(3) 0.081(3) -0.003(3) -0.011(3) -0.032(3)
N3 0.103(4) 0.078(4) 0.102(4) 0.016(3) -0.055(4) -0.016(3)
N4 0.082(4) 0.088(4) 0.112(5) 0.044(4) -0.042(3) -0.029(3)
N5 0.085(4) 0.071(3) 0.086(4) 0.005(3) -0.015(3) -0.029(3)
C2 0.042(2) 0.041(2) 0.041(2) -0.0045(19) -0.0018(18) -0.003(2)
C3 0.043(2) 0.041(3) 0.052(3) -0.008(2) -0.002(2) 0.001(2)
C4 0.044(2) 0.043(2) 0.047(3) -0.008(2) 0.002(2) 0.002(2)
C5 0.042(2) 0.049(3) 0.039(2) -0.007(2) -0.0019(18) 0.002(2)
C6 0.049(3) 0.048(3) 0.045(3) -0.002(2) 0.000(2) 0.001(2)
C7 0.050(3) 0.068(3) 0.064(3) -0.001(3) -0.013(2) -0.008(3)
C8 0.052(3) 0.049(3) 0.061(3) -0.002(2) -0.009(2) -0.008(3)
C9 0.058(3) 0.055(3) 0.068(4) 0.011(3) -0.021(3) -0.012(3)
C10 0.054(3) 0.054(3) 0.066(3) -0.005(3) -0.018(3) -0.002(3)
C11 0.046(3) 0.065(3) 0.057(3) -0.010(3) -0.009(2) -0.007(3)
C12 0.045(2) 0.049(3) 0.047(3) -0.003(2) -0.006(2) -0.001(2)
C13 0.062(3) 0.053(3) 0.050(3) 0.003(2) -0.008(2) -0.013(3)
C14 0.071(4) 0.058(3) 0.075(4) 0.007(3) -0.012(3) 0.008(3)
C15 0.087(4) 0.067(4) 0.083(4) 0.012(3) -0.016(4) -0.006(4)
C16 0.110(6) 0.077(5) 0.090(5) 0.024(4) -0.030(4) -0.011(4)
C17 0.099(6) 0.106(6) 0.092(5) 0.027(5) 0.000(4) -0.030(5)
C18 0.065(4) 0.081(4) 0.077(4) 0.023(3) 0.000(3) -0.010(3)
N6 0.066(3) 0.078(3) 0.076(3) 0.013(3) -0.007(2) -0.005(3)
C19 0.092(5) 0.077(4) 0.092(5) 0.018(4) 0.011(4) 0.016(4)
C20 0.119(7) 0.143(8) 0.107(6) 0.018(6) 0.043(5) 0.021(6)
C21 0.104(5) 0.063(4) 0.109(5) 0.019(4) -0.014(4) 0.003(4)
C22 0.123(6) 0.102(6) 0.105(6) 0.025(5) -0.038(5) -0.013(5)
C23 0.108(6) 0.124(7) 0.095(6) 0.000(5) -0.004(5) -0.039(6)
C24 0.256(15) 0.147(10) 0.130(9) -0.058(8) 0.090(10) -0.102(10)
N1A 0.044(2) 0.048(2) 0.049(2) 0.0016(18) -0.0023(17) -0.0016(18)
N2A 0.078(3) 0.083(4) 0.073(3) -0.002(3) -0.008(3) -0.026(3)
N3A 0.104(4) 0.066(3) 0.082(4) 0.007(3) -0.037(3) 0.010(3)
N4A 0.080(4) 0.077(4) 0.098(4) 0.033(3) -0.006(3) -0.005(3)
N5A 0.097(4) 0.081(4) 0.099(4) -0.002(3) -0.009(3) -0.037(4)
C2A 0.044(2) 0.048(3) 0.045(3) -0.004(2) 0.0007(19) 0.005(2)
C3A 0.050(3) 0.045(3) 0.047(3) -0.001(2) 0.002(2) 0.003(2)
C4A 0.044(2) 0.050(3) 0.051(3) -0.006(2) 0.002(2) -0.006(2)
C5A 0.046(3) 0.069(3) 0.047(3) -0.008(2) 0.000(2) -0.003(3)
C6A 0.039(2) 0.059(3) 0.046(3) 0.002(2) -0.002(2) 0.001(2)
C7A 0.060(3) 0.092(4) 0.064(3) -0.005(3) -0.017(3) -0.012(3)
C8A 0.064(3) 0.068(4) 0.058(3) -0.009(3) -0.004(3) -0.014(3)
C9A 0.058(3) 0.055(3) 0.064(3) 0.008(3) 0.000(3) -0.002(3)
C10A 0.060(3) 0.062(3) 0.056(3) -0.007(3) -0.010(2) -0.002(3)
C11A 0.052(3) 0.065(3) 0.052(3) -0.001(3) -0.008(2) -0.006(3)
C12A 0.049(3) 0.053(3) 0.050(3) -0.002(2) -0.007(2) -0.003(2)
C13A 0.054(3) 0.058(3) 0.056(3) 0.007(2) -0.010(2) 0.002(3)
C14A 0.068(4) 0.085(4) 0.071(4) 0.012(3) -0.011(3) 0.004(3)
C15A 0.104(6) 0.088(5) 0.094(5) 0.029(4) -0.033(4) 0.017(4)
C16A 0.124(7) 0.089(5) 0.093(5) 0.039(4) -0.040(5) -0.010(5)
C17A 0.082(5) 0.121(6) 0.087(5) 0.049(5) -0.011(4) -0.027(5)
C18A 0.058(4) 0.110(6) 0.083(4) 0.036(4) -0.013(3) -0.008(4)
N6A 0.085(4) 0.078(4) 0.089(4) 0.013(3) 0.015(3) -0.018(3)
C19A 0.129(8) 0.084(6) 0.151(9) 0.033(6) 0.007(7) 0.009(6)
C20A 0.184(11) 0.135(9) 0.127(8) 0.003(7) 0.019(8) 0.036(8)
C21A 0.152(9) 0.141(9) 0.111(7) -0.018(7) 0.041(6) -0.018(8)
C22A 0.233(15) 0.163(11) 0.141(10) -0.044(9) 0.068(10) -0.031(11)
C23A 0.096(5) 0.101(6) 0.135(7) 0.024(6) 0.007(5) -0.003(5)
C24A 0.153(9) 0.164(10) 0.156(9) -0.011(8) 0.013(8) -0.075(8)
N1B 0.044(2) 0.056(2) 0.047(2) 0.0067(19) 0.0052(17) 0.0049(19)
N2B 0.074(3) 0.080(4) 0.080(3) -0.001(3) 0.012(3) 0.025(3)
N3B 0.094(4) 0.069(3) 0.081(4) 0.011(3) 0.037(3) 0.006(3)
N4B 0.080(4) 0.088(4) 0.102(4) 0.036(4) 0.031(3) 0.033(3)
N5B 0.090(4) 0.082(4) 0.086(4) -0.001(3) 0.013(3) 0.037(3)
C2B 0.041(2) 0.046(2) 0.048(3) -0.008(2) 0.0008(19) 0.001(2)
C3B 0.043(2) 0.050(3) 0.046(3) -0.004(2) -0.0005(19) 0.003(2)
C4B 0.040(2) 0.051(3) 0.047(2) -0.007(2) -0.0019(19) 0.004(2)
C5B 0.042(2) 0.054(3) 0.043(2) -0.004(2) 0.0040(19) 0.001(2)
C6B 0.043(2) 0.059(3) 0.043(2) 0.001(2) 0.005(2) 0.001(2)
C7B 0.059(3) 0.084(4) 0.055(3) 0.003(3) 0.015(2) 0.010(3)
C8B 0.052(3) 0.068(3) 0.056(3) 0.000(3) 0.005(2) 0.007(3)
C9B 0.050(3) 0.061(3) 0.060(3) 0.009(3) 0.011(2) 0.011(3)
C10B 0.051(3) 0.054(3) 0.062(3) -0.009(3) 0.010(2) 0.006(3)
C11B 0.048(3) 0.059(3) 0.052(3) -0.002(2) 0.009(2) 0.010(3)
C12B 0.043(2) 0.050(3) 0.044(2) 0.002(2) 0.0072(19) 0.000(2)
C13B 0.053(3) 0.080(4) 0.047(3) 0.016(3) 0.013(2) 0.016(3)
C14B 0.082(4) 0.078(4) 0.072(4) 0.015(3) 0.016(3) 0.002(4)
C15B 0.129(7) 0.087(5) 0.102(6) 0.033(5) 0.054(5) 0.005(5)
C16B 0.130(7) 0.098(6) 0.089(5) 0.042(5) 0.039(5) 0.033(6)
C17B 0.097(6) 0.145(8) 0.090(5) 0.060(5) 0.020(4) 0.046(6)
C18B 0.073(4) 0.121(6) 0.071(4) 0.037(4) 0.013(3) 0.027(4)
N6B 0.064(3) 0.079(3) 0.082(3) -0.011(3) 0.006(3) -0.003(3)
C19B 0.124(6) 0.136(8) 0.080(5) 0.005(5) -0.001(5) -0.059(6)
C20B 0.305(18) 0.154(10) 0.088(6) 0.054(7) -0.064(9) -0.091(11)
C21B 0.096(5) 0.096(5) 0.105(5) -0.044(5) -0.015(4) 0.029(4)
C22B 0.111(6) 0.129(7) 0.089(5) 0.001(5) -0.017(4) 0.018(5)
C23B 0.095(5) 0.070(4) 0.099(5) -0.009(4) 0.017(4) 0.010(4)
C24B 0.108(5) 0.087(5) 0.091(5) -0.005(4) 0.027(4) 0.006(5)
N1C 0.050(2) 0.045(2) 0.048(2) -0.0064(18) -0.0014(18) -0.0017(18)
N2C 0.082(3) 0.073(3) 0.074(3) -0.006(3) 0.005(3) 0.030(3)
N3C 0.080(3) 0.079(4) 0.085(4) 0.007(3) 0.030(3) 0.004(3)
N4C 0.083(4) 0.079(4) 0.098(4) 0.034(3) 0.015(3) 0.002(3)
N5C 0.078(4) 0.093(4) 0.104(4) -0.010(4) 0.006(3) 0.032(4)
C2C 0.046(2) 0.047(3) 0.041(2) -0.006(2) -0.0038(19) -0.004(2)
C3C 0.050(3) 0.042(2) 0.047(3) -0.008(2) -0.003(2) -0.002(2)
C4C 0.049(3) 0.048(3) 0.053(3) -0.012(2) -0.001(2) -0.001(2)
C5C 0.045(2) 0.061(3) 0.044(3) -0.005(2) -0.004(2) -0.003(2)
C6C 0.048(3) 0.058(3) 0.044(2) -0.006(2) -0.007(2) -0.006(2)
C7C 0.054(3) 0.076(4) 0.068(4) -0.004(3) 0.014(2) 0.006(3)
C8C 0.053(3) 0.060(3) 0.065(3) -0.010(3) 0.005(2) 0.008(3)
C9C 0.049(3) 0.055(3) 0.074(4) 0.003(3) 0.006(3) 0.004(3)
C10C 0.055(3) 0.053(3) 0.060(3) -0.005(3) 0.015(2) -0.004(3)
C11C 0.056(3) 0.062(3) 0.055(3) -0.008(3) 0.007(2) 0.006(3)
C12C 0.056(3) 0.048(3) 0.059(3) -0.007(2) 0.006(2) 0.000(2)
C13C 0.063(3) 0.066(3) 0.051(3) 0.002(3) -0.002(2) -0.008(3)
C14C 0.068(4) 0.084(4) 0.063(3) 0.016(3) 0.004(3) -0.004(3)
C15C 0.097(5) 0.084(5) 0.077(4) 0.012(4) 0.010(4) -0.022(4)
C16C 0.110(6) 0.077(5) 0.079(4) 0.021(4) 0.011(4) 0.007(4)
C17C 0.104(6) 0.102(6) 0.080(5) 0.024(4) -0.015(4) 0.011(5)
C18C 0.066(4) 0.077(4) 0.076(4) 0.008(3) -0.004(3) -0.001(3)
N6C 0.089(4) 0.076(4) 0.095(4) -0.004(3) -0.013(3) -0.023(3)
C19C 0.175(10) 0.150(10) 0.139(9) 0.002(8) -0.069(8) -0.035(9)
C20C 0.260(17) 0.147(11) 0.198(14) 0.018(11) -0.131(13) -0.045(11)
C21C 0.102(6) 0.097(6) 0.157(9) -0.024(6) 0.005(6) -0.012(5)
C22C 0.145(10) 0.184(12) 0.224(14) -0.016(11) 0.030(10) -0.093(9)
C23C 0.165(11) 0.091(7) 0.249(15) -0.083(9) -0.014(11) 0.020(7)
C24C 0.271(17) 0.154(11) 0.195(13) -0.019(10) -0.115(13) 0.083(12)

loop_
_atom_type_symbol
_atom_type_description
_atom_type_scat_dispersion_real
_atom_type_scat_dispersion_imag
_atom_type_scat_source
C C 0.0181 0.0091 'International Tables Vol C Tables 4.2.6.8 and 6.1.1.4'
H H 0.0000 0.0000 'International Tables Vol C Tables 4.2.6.8 and 6.1.1.4'
N N 0.0311 0.0180 'International Tables Vol C Tables 4.2.6.8 and 6.1.1.4'

loop_
_geom_angle_atom_site_label_1
_geom_angle_atom_site_label_2
_geom_angle_atom_site_label_3
_geom_angle
C6 N1 C2 120.3(4)
N1 C2 C3 119.4(4)
N1 C2 C12 114.6(4)
C3 C2 C12 125.9(4)
C4 C3 C2 118.4(4)
C4 C3 C9 119.1(4)
C2 C3 C9 122.5(4)
C5 C4 C3 122.7(4)
C5 C4 C8 118.5(4)
C3 C4 C8 118.8(4)
C4 C5 C6 115.8(4)
C4 C5 C7 120.2(4)
C6 C5 C7 124.0(4)
N1 C6 C5 123.1(4)
N1 C6 C13 113.5(4)
C5 C6 C13 123.4(4)
N5 C8 C4 177.1(6)
N4 C9 C3 177.9(6)
N3 C10 C12 176.3(6)
N2 C11 C12 177.9(6)
C11 C12 C10 114.3(4)
C11 C12 C2 119.7(4)
C10 C12 C2 125.9(4)
C18 C13 C14 117.8(5)
C18 C13 C6 120.7(5)
C14 C13 C6 121.5(5)
C15 C14 C13 120.5(6)
C16 C15 C14 120.3(7)
C15 C16 C17 120.3(7)
C16 C17 C18 119.9(7)
C13 C18 C17 121.1(6)
C21 N6 C23 112.9(6)
C21 N6 C19 112.6(6)
C23 N6 C19 113.4(6)
C20 C19 N6 115.9(6)
N6 C21 C22 113.0(6)
C24 C23 N6 114.9(8)
C6A N1A C2A 121.8(4)
N1A C2A C3A 118.8(4)
N1A C2A C12A 115.5(4)
C3A C2A C12A 125.7(5)
C2A C3A C4A 119.0(4)
C2A C3A C9A 122.9(4)
C4A C3A C9A 118.1(5)
C5A C4A C3A 121.8(5)
C5A C4A C8A 120.2(5)
C3A C4A C8A 117.9(5)
C4A C5A C6A 115.3(4)
C4A C5A C7A 121.4(5)
C6A C5A C7A 123.3(5)
N1A C6A C5A 123.2(5)
N1A C6A C13A 115.2(4)
C5A C6A C13A 121.6(4)
N5A C8A C4A 179.5(7)
N4A C9A C3A 177.0(6)
N3A C10A C12A 177.5(6)
N2A C11A C12A 176.5(6)
C10A C12A C11A 115.0(4)
C10A C12A C2A 127.0(5)
C11A C12A C2A 118.1(4)
C14A C13A C18A 119.3(6)
C14A C13A C6A 121.5(5)
C18A C13A C6A 119.0(5)
C13A C14A C15A 119.6(7)
C16A C15A C14A 119.5(7)
C17A C16A C15A 121.6(7)
C16A C17A C18A 120.5(7)
C13A C18A C17A 119.5(6)
C21A N6A C23A 120.5(7)
C21A N6A C19A 108.0(8)
C23A N6A C19A 112.7(7)
C20A C19A N6A 114.1(8)
C22A C21A N6A 112.2(10)
N6A C23A C24A 114.2(8)
C6B N1B C2B 120.9(4)
N1B C2B C3B 119.7(4)
N1B C2B C12B 115.2(4)
C3B C2B C12B 125.2(4)
C4B C3B C9B 119.1(4)
C4B C3B C2B 117.8(4)
C9B C3B C2B 123.1(4)
C5B C4B C3B 122.3(4)
C5B C4B C8B 118.8(4)
C3B C4B C8B 118.9(5)
C4B C5B C6B 115.1(4)
C4B C5B C7B 120.5(4)
C6B C5B C7B 124.4(5)
N1B C6B C5B 124.2(4)
N1B C6B C13B 114.3(4)
C5B C6B C13B 121.5(4)
N5B C8B C4B 178.1(6)
N4B C9B C3B 178.7(7)
N3B C10B C12B 176.4(6)
N2B C11B C12B 177.0(6)
C11B C12B C10B 114.5(4)
C11B C12B C2B 118.5(4)
C10B C12B C2B 126.9(4)
C18B C13B C14B 119.8(6)
C18B C13B C6B 118.5(5)
C14B C13B C6B 121.7(5)
C13B C14B C15B 119.3(7)
C16B C15B C14B 120.1(8)
C17B C16B C15B 119.1(7)
C16B C17B C18B 122.3(8)
C13B C18B C17B 119.4(7)
C21B N6B C23B 113.9(6)
C21B N6B C19B 112.0(7)
C23B N6B C19B 113.1(6)
C20B C19B N6B 113.2(8)
N6B C21B C22B 114.7(7)
C24B C23B N6B 113.0(6)
C6C N1C C2C 121.0(4)
N1C C2C C3C 119.4(4)
N1C C2C C12C 115.0(4)
C3C C2C C12C 125.6(5)
C2C C3C C4C 118.7(4)
C2C C3C C9C 122.5(4)
C4C C3C C9C 118.8(4)
C5C C4C C3C 122.2(5)
C5C C4C C8C 119.4(5)
C3C C4C C8C 118.4(5)
C4C C5C C6C 115.7(4)
C4C C5C C7C 120.9(5)
C6C C5C C7C 123.3(5)
N1C C6C C5C 122.8(5)
N1C C6C C13C 114.1(5)
C5C C6C C13C 123.1(5)
N5C C8C C4C 179.8(8)
N4C C9C C3C 175.2(6)
N3C C10C C12C 177.5(6)
N2C C11C C12C 178.1(6)
C10C C12C C11C 114.2(5)
C10C C12C C2C 126.9(5)
C11C C12C C2C 118.8(5)
C14C C13C C18C 117.4(6)
C14C C13C C6C 123.5(5)
C18C C13C C6C 119.1(5)
C15C C14C C13C 121.4(6)
C16C C15C C14C 120.6(7)
C15C C16C C17C 120.6(7)
C16C C17C C18C 119.0(7)
C13C C18C C17C 121.0(6)
C19C N6C C21C 120.6(8)
C19C N6C C23C 103.2(9)
C21C N6C C23C 115.9(8)
C20C C19C N6C 114.7(11)
C22C C21C N6C 113.4(8)
C24C C23C N6C 114.0(9)

loop_
_geom_bond_atom_site_label_1
_geom_bond_atom_site_label_2
_geom_bond_distance
N1 C6 1.343(6)
N1 C2 1.358(6)
N2 C11 1.153(7)
N3 C10 1.147(7)
N4 C9 1.140(7)
N5 C8 1.127(7)
C2 C3 1.415(6)
C2 C12 1.436(6)
C3 C4 1.398(6)
C3 C9 1.430(7)
C4 C5 1.357(7)
C4 C8 1.447(7)
C5 C6 1.424(7)
C5 C7 1.507(6)
C6 C13 1.491(7)
C10 C12 1.404(7)
C11 C12 1.391(7)
C13 C18 1.364(8)
C13 C14 1.399(8)
C14 C15 1.395(8)
C15 C16 1.350(10)
C16 C17 1.363(11)
C17 C18 1.401(10)
N6 C21 1.448(8)
N6 C23 1.486(9)
N6 C19 1.518(9)
C19 C20 1.471(10)
C21 C22 1.523(10)
C23 C24 1.448(14)
N1A C6A 1.318(6)
N1A C2A 1.358(6)
N2A C11A 1.141(7)
N3A C10A 1.160(7)
N4A C9A 1.123(7)
N5A C8A 1.162(8)
C2A C3A 1.394(7)
C2A C12A 1.431(6)
C3A C4A 1.407(7)
C3A C9A 1.453(7)
C4A C5A 1.376(7)
C4A C8A 1.438(8)
C5A C6A 1.417(7)
C5A C7A 1.501(7)
C6A C13A 1.494(7)
C10A C12A 1.399(7)
C11A C12A 1.421(8)
C13A C14A 1.387(8)
C13A C18A 1.390(8)
C14A C15A 1.403(9)
C15A C16A 1.364(11)
C16A C17A 1.337(11)
C17A C18A 1.394(9)
N6A C21A 1.462(10)
N6A C23A 1.468(10)
N6A C19A 1.509(11)
C19A C20A 1.460(13)
C21A C22A 1.460(15)
C23A C24A 1.521(12)
N1B C6B 1.323(6)
N1B C2B 1.353(6)
N2B C11B 1.149(7)
N3B C10B 1.156(7)
N4B C9B 1.130(7)
N5B C8B 1.143(7)
C2B C3B 1.423(6)
C2B C12B 1.436(6)
C3B C4B 1.407(6)
C3B C9B 1.413(7)
C4B C5B 1.385(7)
C4B C8B 1.425(7)
C5B C6B 1.414(7)
C5B C7B 1.497(6)
C6B C13B 1.502(7)
C10B C12B 1.405(7)
C11B C12B 1.398(7)
C13B C18B 1.366(8)
C13B C14B 1.375(9)
C14B C15B 1.409(10)
C15B C16B 1.366(12)
C16B C17B 1.341(12)
C17B C18B 1.378(10)
N6B C21B 1.489(9)
N6B C23B 1.493(8)
N6B C19B 1.493(9)
C19B C20B 1.441(15)
C21B C22B 1.504(10)
C23B C24B 1.486(10)
N1C C6C 1.336(6)
N1C C2C 1.356(6)
N2C C11C 1.140(7)
N3C C10C 1.135(7)
N4C C9C 1.145(7)
N5C C8C 1.134(8)
C2C C3C 1.401(7)
C2C C12C 1.440(7)
C3C C4C 1.403(7)
C3C C9C 1.448(8)
C4C C5C 1.366(7)
C4C C8C 1.456(8)
C5C C6C 1.421(7)
C5C C7C 1.510(7)
C6C C13C 1.480(7)
C10C C12C 1.397(8)
C11C C12C 1.419(8)
C13C C14C 1.392(8)
C13C C18C 1.397(8)
C14C C15C 1.370(9)
C15C C16C 1.361(10)
C16C C17C 1.378(11)
C17C C18C 1.397(10)
N6C C19C 1.486(12)
N6C C21C 1.514(11)
N6C C23C 1.528(12)
C19C C20C 1.417(16)
C21C C22C 1.478(13)
C23C C24C 1.484(16)
